data_4072883
loop_
_publ_author_name
'Scriban, Corina'
'Glueck, David S.'
'Golen, James A.'
'Rheingold, Arnold L.'

_publ_section_title
;
 Platinum-Catalyzed Asymmetric Alkylation of a Secondary
 Phosphine:&#x00A0; Mechanism and Origin of Enantioselectivity
;
_journal_issue 7
_journal_name_full Organometallics
_journal_page_first 1788
_journal_paper_doi 10.1021/om061116s
_journal_volume 26
_journal_year 2007
_chemical_formula_sum 'C49 H65.5 O3 P4 Pt2'
_chemical_formula_weight 1216.57
_chemical_name_systematic
; 

 ? 

;
_space_group_IT_number 19
_symmetry_cell_setting orthorhombic
_symmetry_space_group_name_Hall 'P 2ac 2ab'
_symmetry_space_group_name_H-M 'P 21 21 21'
_atom_sites_solution_hydrogens geom
_atom_sites_solution_primary direct
_atom_sites_solution_secondary difmap
_audit_creation_method SHELXL-97
_cell_angle_alpha 90.00
_cell_angle_beta 90.00
_cell_angle_gamma 90.00
_cell_formula_units_Z 8
_cell_length_a 15.920(2)
_cell_length_b 16.545(3)
_cell_length_c 40.382(6)
_cell_measurement_reflns_used 7737
_cell_measurement_temperature 213(2)
_cell_measurement_theta_max 26.37
_cell_measurement_theta_min 2.39
_cell_volume 10636(3)
_computing_cell_refinement 'Bruker SMART'
_computing_data_collection 'Bruker SMART'
_computing_data_reduction 'Bruker SAINT'
_computing_molecular_graphics 'Bruker SHELXTL'
_computing_publication_material 'Bruker SHELXTL'
_computing_structure_refinement 'SHELXL-97 (Sheldrick, 1997)'
_computing_structure_solution 'SHELXS-97 (Sheldrick, 1990)'
_diffrn_ambient_temperature 213(2)
_diffrn_measured_fraction_theta_full 0.998
_diffrn_measured_fraction_theta_max 0.998
_diffrn_measurement_device_type 'CCD area detector'
_diffrn_measurement_method 'phi and omega scans'
_diffrn_radiation_monochromator graphite
_diffrn_radiation_source 'fine-focus sealed tube'
_diffrn_radiation_type MoK\a
_diffrn_radiation_wavelength 0.71073
_diffrn_reflns_av_R_equivalents 0.0501
_diffrn_reflns_av_sigmaI/netI 0.0563
_diffrn_reflns_limit_h_max 19
_diffrn_reflns_limit_h_min -19
_diffrn_reflns_limit_k_max 20
_diffrn_reflns_limit_k_min -19
_diffrn_reflns_limit_l_max 49
_diffrn_reflns_limit_l_min -46
_diffrn_reflns_number 72795
_diffrn_reflns_theta_full 26.00
_diffrn_reflns_theta_max 26.00
_diffrn_reflns_theta_min 1.01
_exptl_absorpt_coefficient_mu 5.411
_exptl_absorpt_correction_T_max 0.6137
_exptl_absorpt_correction_T_min 0.2936
_exptl_absorpt_correction_type empirical
_exptl_absorpt_process_details sadabs
_exptl_crystal_colour colorless
_exptl_crystal_density_diffrn 1.519
_exptl_crystal_density_meas 0
_exptl_crystal_density_method 'not measured'
_exptl_crystal_description rod
_exptl_crystal_F_000 4796
_exptl_crystal_size_max 0.30
_exptl_crystal_size_mid 0.30
_exptl_crystal_size_min 0.10
_refine_diff_density_max 3.469
_refine_diff_density_min -2.004
_refine_diff_density_rms 0.250
_refine_ls_abs_structure_details 'Flack H D (1983), Acta Cryst. A39, 876-881'
_refine_ls_abs_structure_Flack 0.068(11)
_refine_ls_extinction_method none
_refine_ls_goodness_of_fit_ref 1.148
_refine_ls_hydrogen_treatment mixed
_refine_ls_matrix_type full
_refine_ls_number_parameters 1045
_refine_ls_number_reflns 19422
_refine_ls_number_restraints 0
_refine_ls_restrained_S_all 1.148
_refine_ls_R_factor_all 0.0696
_refine_ls_R_factor_gt 0.0650
_refine_ls_shift/su_max 0.055
_refine_ls_shift/su_mean 0.007
_refine_ls_structure_factor_coef Fsqd
_refine_ls_weighting_details 'calc w=1/[\s^2^(Fo^2^)+(0.1000P)^2^+100.0000P] where P=(Fo^2^+2Fc^2^)/3'
_refine_ls_weighting_scheme calc
_refine_ls_wR_factor_gt 0.1828
_refine_ls_wR_factor_ref 0.1853
_reflns_number_gt 18014
_reflns_number_total 19422
_reflns_threshold_expression >2sigma(I)
_cod_data_source_file om061116ssi20061208_014420.cif
_cod_data_source_block glu220
_cod_depositor_comments
;
The following automatic conversions were performed:

'_symmetry_cell_setting' value 'Orthorhombic' changed to
'orthorhombic' according to
/home/saulius/struct/CIF-dictionaries/cif_core.dic dictionary named
'cif_core.dic' version 2.4.1 from 2010-06-29.

Automatic conversion script
Id: cif_fix_values 1715 2011-07-08 13:25:40Z adriana 
;
_cod_original_cell_volume 10637(3)
_cod_original_sg_symbol_H-M P2(1)2(1)2(1)
_cod_original_formula_sum 'C49 H65.50 O3 P4 Pt2'
_cod_database_code 4072883

loop_
_symmetry_equiv_pos_as_xyz
'x, y, z'
'-x+1/2, -y, z+1/2'
'-x, y+1/2, -z+1/2'
'x+1/2, -y+1/2, -z'

loop_
_atom_site_label
_atom_site_type_symbol
_atom_site_fract_x
_atom_site_fract_y
_atom_site_fract_z
_atom_site_U_iso_or_equiv
_atom_site_adp_type
_atom_site_occupancy
_atom_site_symmetry_multiplicity
_atom_site_calc_flag
_atom_site_refinement_flags
Pt1 Pt 0.37247(4) 0.68146(3) 0.769549(13) 0.02932(13) Uani 1 1 d .
Pt2 Pt 0.12610(4) 0.42470(3) 0.725764(14) 0.03133(14) Uani 1 1 d .
Pt1' Pt 0.17606(4) 0.87482(4) 0.986271(15) 0.03562(15) Uani 1 1 d .
Pt2' Pt 0.44610(4) 1.11215(4) 1.023604(15) 0.03573(15) Uani 1 1 d .
P1 P 0.3876(3) 0.7126(2) 0.71481(10) 0.0337(8) Uani 1 1 d .
P1' P 0.1514(2) 0.8641(3) 1.04201(10) 0.0371(9) Uani 1 1 d .
P2 P 0.4687(2) 0.7733(2) 0.77928(10) 0.0326(8) Uani 1 1 d .
P2' P 0.0825(3) 0.7813(3) 0.98008(11) 0.0397(9) Uani 1 1 d .
P3 P 0.1268(3) 0.3901(2) 0.78005(10) 0.0372(8) Uani 1 1 d .
P3' P 0.4877(3) 1.1033(3) 0.96965(11) 0.0398(9) Uani 1 1 d .
P4 P 0.0538(2) 0.3144(2) 0.71715(9) 0.0313(8) Uani 1 1 d .
P4' P 0.5562(3) 1.1893(3) 1.03189(10) 0.0385(9) Uani 1 1 d .
O1 O 0.2653(7) 0.6152(7) 0.7633(3) 0.045(3) Uani 1 1 d .
O1' O 0.2481(10) 0.9815(8) 0.9913(4) 0.069(4) Uani 1 1 d .
O2' O 0.3311(8) 1.0628(7) 1.0137(4) 0.055(3) Uani 1 1 d .
O2 O 0.3139(8) 0.5095(8) 0.7348(3) 0.055(3) Uani 1 1 d .
O3' O 0.3637(9) 0.9320(9) 1.0146(4) 0.071(4) Uani 1 1 d .
O3 O 0.1772(7) 0.5360(6) 0.7385(3) 0.039(3) Uani 1 1 d .
C1 C 0.5277(15) 0.6366(14) 0.6811(7) 0.077(7) Uani 1 1 d .
H1A H 0.5454 0.5920 0.6672 0.116 Uiso 1 1 calc R
H1B H 0.5563 0.6334 0.7023 0.116 Uiso 1 1 calc R
H1C H 0.5417 0.6874 0.6704 0.116 Uiso 1 1 calc R
C1' C 0.1106(17) 1.0312(12) 1.0449(7) 0.075(7) Uani 1 1 d .
H1'A H 0.1002 1.0776 1.0590 0.112 Uiso 1 1 calc R
H1'B H 0.0613 1.0208 1.0314 0.112 Uiso 1 1 calc R
H1'C H 0.1582 1.0422 1.0307 0.112 Uiso 1 1 calc R
C2 C 0.4298(14) 0.6319(11) 0.6867(5) 0.058(5) Uani 1 1 d .
H2A H 0.4191 0.5799 0.6981 0.069 Uiso 1 1 calc R
C2' C 0.1295(15) 0.9566(11) 1.0665(5) 0.057(5) Uani 1 1 d .
H2'A H 0.0824 0.9466 1.0820 0.068 Uiso 1 1 calc R
C3' C 0.2132(17) 0.9680(12) 1.0863(6) 0.070(7) Uani 1 1 d .
H3'A H 0.2579 0.9881 1.0718 0.084 Uiso 1 1 calc R
H3'B H 0.2054 1.0060 1.1046 0.084 Uiso 1 1 calc R
C3 C 0.369(2) 0.6349(15) 0.6570(5) 0.087(9) Uani 1 1 d .
H3A H 0.3891 0.6742 0.6408 0.105 Uiso 1 1 calc R
H3B H 0.3671 0.5818 0.6463 0.105 Uiso 1 1 calc R
C4' C 0.2344(17) 0.8837(16) 1.0993(5) 0.075(7) Uani 1 1 d .
H4'A H 0.1917 0.8661 1.1152 0.091 Uiso 1 1 calc R
H4'B H 0.2889 0.8846 1.1106 0.091 Uiso 1 1 calc R
C4 C 0.2831(17) 0.6574(14) 0.6675(5) 0.074(8) Uani 1 1 d .
H4A H 0.2569 0.6136 0.6802 0.089 Uiso 1 1 calc R
H4B H 0.2477 0.6697 0.6483 0.089 Uiso 1 1 calc R
C5 C 0.2946(11) 0.7307(11) 0.6886(4) 0.045(4) Uani 1 1 d .
H5A H 0.3083 0.7763 0.6737 0.054 Uiso 1 1 calc R
C5' C 0.2374(11) 0.8251(12) 1.0700(4) 0.047(4) Uani 1 1 d .
H5'A H 0.2914 0.8341 1.0584 0.056 Uiso 1 1 calc R
C6' C 0.2344(12) 0.7378(13) 1.0797(6) 0.065(6) Uani 1 1 d .
H6'A H 0.2825 0.7252 1.0935 0.098 Uiso 1 1 calc R
H6'B H 0.2358 0.7044 1.0599 0.098 Uiso 1 1 calc R
H6'C H 0.1831 0.7272 1.0919 0.098 Uiso 1 1 calc R
C6 C 0.2175(11) 0.7556(12) 0.7089(5) 0.050(4) Uani 1 1 d .
H6A H 0.1704 0.7648 0.6942 0.074 Uiso 1 1 calc R
H6B H 0.2298 0.8049 0.7210 0.074 Uiso 1 1 calc R
H6C H 0.2035 0.7130 0.7244 0.074 Uiso 1 1 calc R
C7' C 0.0598(11) 0.8017(9) 1.0473(3) 0.036(4) Uani 1 1 d .
C7 C 0.4533(10) 0.8011(9) 0.7126(4) 0.033(3) Uani 1 1 d .
C8' C 0.0163(12) 0.7878(11) 1.0788(4) 0.045(4) Uani 1 1 d .
H8'A H 0.0345 0.8138 1.0983 0.054 Uiso 1 1 calc R
C8 C 0.4716(13) 0.8435(12) 0.6826(5) 0.057(5) Uani 1 1 d .
H8A H 0.4509 0.8241 0.6623 0.069 Uiso 1 1 calc R
C9' C -0.0502(11) 0.7373(11) 1.0795(5) 0.050(4) Uani 1 1 d .
H9'A H -0.0775 0.7277 1.0998 0.060 Uiso 1 1 calc R
C9 C 0.5197(12) 0.9128(11) 0.6834(5) 0.051(5) Uani 1 1 d .
H9A H 0.5291 0.9413 0.6636 0.061 Uiso 1 1 calc R
C10' C -0.0781(11) 0.7005(9) 1.0523(5) 0.045(4) Uani 1 1 d .
H10B H -0.1243 0.6652 1.0536 0.054 Uiso 1 1 calc R
C10 C 0.5532(13) 0.9408(10) 0.7115(4) 0.049(4) Uani 1 1 d .
H10A H 0.5861 0.9880 0.7112 0.058 Uiso 1 1 calc R
C11' C -0.0398(11) 0.7142(10) 1.0224(5) 0.046(4) Uani 1 1 d .
H11B H -0.0610 0.6900 1.0030 0.055 Uiso 1 1 calc R
C11 C 0.5395(10) 0.8992(9) 0.7422(4) 0.040(4) Uani 1 1 d .
H11A H 0.5645 0.9175 0.7619 0.048 Uiso 1 1 calc R
C12' C 0.0288(10) 0.7625(9) 1.0208(4) 0.037(4) Uani 1 1 d .
C12 C 0.4887(11) 0.8318(11) 0.7421(5) 0.048(4) Uani 1 1 d .
C13 C 0.4028(15) 0.9175(13) 0.8063(8) 0.085(9) Uani 1 1 d .
H13A H 0.3951 0.9488 0.8264 0.128 Uiso 1 1 calc R
H13B H 0.3484 0.9050 0.7968 0.128 Uiso 1 1 calc R
H13C H 0.4356 0.9487 0.7906 0.128 Uiso 1 1 calc R
C13' C 0.1967(15) 0.6541(14) 0.9667(8) 0.100(11) Uani 1 1 d .
H13D H 0.2043 0.5999 0.9581 0.150 Uiso 1 1 calc R
H13E H 0.2147 0.6557 0.9897 0.150 Uiso 1 1 calc R
H13F H 0.2299 0.6919 0.9538 0.150 Uiso 1 1 calc R
C14 C 0.4458(17) 0.8445(13) 0.8139(5) 0.077(8) Uani 1 1 d .
H14A H 0.4080 0.8146 0.8290 0.092 Uiso 1 1 calc R
C14' C 0.1083(12) 0.6763(10) 0.9647(5) 0.054(5) Uani 1 1 d .
C15 C 0.5267(12) 0.8518(12) 0.8320(5) 0.054(5) Uani 1 1 d .
H15A H 0.5158 0.8657 0.8552 0.065 Uiso 1 1 calc R
H15B H 0.5605 0.8952 0.8222 0.065 Uiso 1 1 calc R
C15' C 0.0638(18) 0.6773(14) 0.9299(5) 0.078(8) Uani 1 1 d .
H15C H 0.0983 0.7076 0.9141 0.094 Uiso 1 1 calc R
H15D H 0.0580 0.6219 0.9217 0.094 Uiso 1 1 calc R
C16 C 0.5749(14) 0.7726(14) 0.8302(6) 0.071(7) Uani 1 1 d .
H16A H 0.5478 0.7313 0.8439 0.085 Uiso 1 1 calc R
H16B H 0.6328 0.7800 0.8379 0.085 Uiso 1 1 calc R
C16' C -0.016(2) 0.7136(15) 0.9324(6) 0.084(8) Uani 1 1 d .
H16C H -0.0538 0.6798 0.9457 0.101 Uiso 1 1 calc R
H16D H -0.0411 0.7203 0.9104 0.101 Uiso 1 1 calc R
C17 C 0.5736(10) 0.7481(12) 0.7936(5) 0.051(5) Uani 1 1 d .
H17A H 0.6129 0.7845 0.7819 0.061 Uiso 1 1 calc R
C17' C -0.0033(13) 0.8007(14) 0.9499(5) 0.056(5) Uani 1 1 d .
C18 C 0.6004(12) 0.6614(13) 0.7854(6) 0.064(6) Uani 1 1 d .
H18A H 0.6568 0.6521 0.7935 0.097 Uiso 1 1 calc R
H18B H 0.5992 0.6537 0.7616 0.097 Uiso 1 1 calc R
H18C H 0.5620 0.6237 0.7958 0.097 Uiso 1 1 calc R
C18' C -0.073(3) 0.839(2) 0.9588(9) 0.15(2) Uani 1 1 d .
H18D H -0.1100 0.8434 0.9398 0.223 Uiso 1 1 calc R
H18E H -0.0589 0.8924 0.9668 0.223 Uiso 1 1 calc R
H18F H -0.1009 0.8086 0.9762 0.223 Uiso 1 1 calc R
C19 C 0.3582(9) 0.6527(8) 0.8193(3) 0.028(3) Uani 1 1 d .
C19' C 0.1887(11) 0.8944(11) 0.9365(3) 0.041(4) Uani 1 1 d .
C20' C 0.2214(12) 0.8426(11) 0.9126(5) 0.046(4) Uani 1 1 d .
H20B H 0.2362 0.7898 0.9189 0.056 Uiso 1 1 calc R
C20 C 0.2793(11) 0.6728(11) 0.8334(4) 0.044(4) Uani 1 1 d .
H20A H 0.2387 0.6994 0.8205 0.053 Uiso 1 1 calc R
C21' C 0.2332(11) 0.8657(12) 0.8796(4) 0.047(4) Uani 1 1 d .
H21B H 0.2569 0.8295 0.8642 0.056 Uiso 1 1 calc R
C21 C 0.2620(12) 0.6535(11) 0.8658(4) 0.046(4) Uani 1 1 d .
H21A H 0.2111 0.6712 0.8751 0.055 Uiso 1 1 calc R
C22 C 0.3155(14) 0.6100(11) 0.8847(4) 0.053(5) Uani 1 1 d .
H22A H 0.3008 0.5932 0.9062 0.064 Uiso 1 1 calc R
C22' C 0.2100(18) 0.9404(12) 0.8701(5) 0.070(7) Uani 1 1 d .
H22B H 0.2247 0.9588 0.8489 0.084 Uiso 1 1 calc R
C23 C 0.3939(12) 0.5909(11) 0.8710(4) 0.047(4) Uani 1 1 d .
H23A H 0.4338 0.5625 0.8835 0.056 Uiso 1 1 calc R
C23' C 0.1644(16) 0.9916(12) 0.8911(5) 0.066(7) Uani 1 1 d .
H23B H 0.1374 1.0382 0.8831 0.080 Uiso 1 1 calc R
C24 C 0.4125(12) 0.6143(9) 0.8385(4) 0.042(4) Uani 1 1 d .
H24A H 0.4659 0.6021 0.8299 0.051 Uiso 1 1 calc R
C24' C 0.1611(12) 0.9704(11) 0.9241(4) 0.048(4) Uani 1 1 d .
H24B H 0.1394 1.0082 0.9392 0.057 Uiso 1 1 calc R
C25 C -0.1198(11) 0.3325(12) 0.7154(5) 0.058(5) Uani 1 1 d .
H25A H -0.1699 0.3389 0.7019 0.087 Uiso 1 1 calc R
H25B H -0.1133 0.3793 0.7296 0.087 Uiso 1 1 calc R
H25C H -0.1250 0.2842 0.7288 0.087 Uiso 1 1 calc R
C25' C 0.6447(16) 1.0710(15) 1.0702(6) 0.077(7) Uani 1 1 d .
H25D H 0.6878 1.0624 1.0868 0.115 Uiso 1 1 calc R
H25E H 0.6593 1.0418 1.0502 0.115 Uiso 1 1 calc R
H25F H 0.5912 1.0514 1.0785 0.115 Uiso 1 1 calc R
C26 C -0.0458(11) 0.3252(11) 0.6937(5) 0.047(4) Uani 1 1 d .
H26A H -0.0418 0.3757 0.6807 0.056 Uiso 1 1 calc R
C26' C 0.6378(13) 1.1599(13) 1.0626(5) 0.058(5) Uani 1 1 d .
H26B H 0.6928 1.1773 1.0536 0.070 Uiso 1 1 calc R
C27' C 0.6202(19) 1.2114(18) 1.0922(6) 0.092(9) Uani 1 1 d .
H27C H 0.6705 1.2164 1.1061 0.110 Uiso 1 1 calc R
H27D H 0.5748 1.1880 1.1055 0.110 Uiso 1 1 calc R
C27 C -0.0474(11) 0.2555(12) 0.6692(5) 0.049(4) Uani 1 1 d .
H27A H -0.0844 0.2684 0.6505 0.059 Uiso 1 1 calc R
H27B H -0.0682 0.2063 0.6799 0.059 Uiso 1 1 calc R
C28' C 0.5931(14) 1.2979(12) 1.0778(5) 0.058(5) Uani 1 1 d .
H28C H 0.5665 1.3300 1.0953 0.070 Uiso 1 1 calc R
H28D H 0.6428 1.3271 1.0700 0.070 Uiso 1 1 calc R
C28 C 0.0428(12) 0.2430(13) 0.6570(4) 0.053(5) Uani 1 1 d .
H28A H 0.0618 0.2894 0.6439 0.064 Uiso 1 1 calc R
H28B H 0.0471 0.1940 0.6435 0.064 Uiso 1 1 calc R
C29 C 0.0945(12) 0.2347(10) 0.6891(4) 0.045(4) Uani 1 1 d .
H29A H 0.0795 0.1820 0.6991 0.054 Uiso 1 1 calc R
C29' C 0.5380(13) 1.2866(11) 1.0522(5) 0.054(5) Uani 1 1 d .
H29B H 0.4829 1.2798 1.0633 0.064 Uiso 1 1 calc R
C30 C 0.1903(11) 0.2351(12) 0.6846(5) 0.054(5) Uani 1 1 d .
H30A H 0.2066 0.1912 0.6700 0.080 Uiso 1 1 calc R
H30B H 0.2173 0.2282 0.7059 0.080 Uiso 1 1 calc R
H30C H 0.2076 0.2862 0.6750 0.080 Uiso 1 1 calc R
C30' C 0.5271(16) 1.3627(12) 1.0314(8) 0.086(8) Uani 1 1 d .
H30D H 0.5168 1.4085 1.0458 0.129 Uiso 1 1 calc R
H30E H 0.4797 1.3558 1.0165 0.129 Uiso 1 1 calc R
H30F H 0.5776 1.3721 1.0186 0.129 Uiso 1 1 calc R
C31 C 0.0676(9) 0.2970(9) 0.7855(4) 0.031(3) Uani 1 1 d .
C31' C 0.6068(10) 1.2072(11) 0.9924(5) 0.046(4) Uani 1 1 d .
C32' C 0.6807(11) 1.2595(12) 0.9906(4) 0.048(4) Uani 1 1 d .
H32A H 0.6657 1.3119 1.0002 0.058 Uiso 1 1 calc R
H32B H 0.7244 1.2359 1.0047 0.058 Uiso 1 1 calc R
C32 C 0.0315(9) 0.2648(8) 0.7564(3) 0.028(3) Uani 1 1 d .
C33 C -0.0137(9) 0.1959(9) 0.7588(3) 0.030(3) Uani 1 1 d .
H33A H -0.0372 0.1743 0.7394 0.035 Uiso 1 1 calc R
C33' C 0.7151(13) 1.2734(12) 0.9602(5) 0.057(5) Uani 1 1 d .
H33B H 0.7584 1.3118 0.9584 0.068 Uiso 1 1 calc R
C34' C 0.6885(13) 1.2327(14) 0.9315(6) 0.064(6) Uani 1 1 d .
H34B H 0.7182 1.2375 0.9115 0.077 Uiso 1 1 calc R
C34 C -0.0271(11) 0.1557(11) 0.7884(4) 0.043(4) Uani 1 1 d .
H34A H -0.0583 0.1075 0.7892 0.052 Uiso 1 1 calc R
C35' C 0.6134(12) 1.1830(12) 0.9338(5) 0.056(5) Uani 1 1 d .
H35B H 0.5906 1.1588 0.9147 0.067 Uiso 1 1 calc R
C35 C 0.0071(10) 0.1887(11) 0.8168(4) 0.040(4) Uani 1 1 d .
H35A H -0.0014 0.1628 0.8372 0.047 Uiso 1 1 calc R
C36' C 0.5754(11) 1.1715(9) 0.9647(4) 0.042(4) Uani 1 1 d .
C36 C 0.0522(11) 0.2569(10) 0.8158(4) 0.042(4) Uani 1 1 d .
H36A H 0.0739 0.2785 0.8355 0.051 Uiso 1 1 calc R
C37' C 0.3326(12) 1.1646(14) 0.9460(6) 0.072(7) Uani 1 1 d .
H37D H 0.2963 1.1748 0.9272 0.107 Uiso 1 1 calc R
H37E H 0.3456 1.2152 0.9570 0.107 Uiso 1 1 calc R
H37F H 0.3042 1.1288 0.9614 0.107 Uiso 1 1 calc R
C37 C 0.2732(13) 0.2938(17) 0.7931(11) 0.125(15) Uani 1 1 d .
H37A H 0.3291 0.2922 0.8026 0.187 Uiso 1 1 calc R
H37B H 0.2763 0.2814 0.7697 0.187 Uiso 1 1 calc R
H37C H 0.2379 0.2542 0.8041 0.187 Uiso 1 1 calc R
C38' C 0.4142(11) 1.1247(12) 0.9341(4) 0.045(4) Uani 1 1 d .
H38B H 0.4426 1.1627 0.9189 0.054 Uiso 1 1 calc R
C38 C 0.2322(12) 0.386(2) 0.7983(5) 0.087(10) Uani 1 1 d .
H38A H 0.2679 0.4248 0.7859 0.105 Uiso 1 1 calc R
C39' C 0.4101(15) 1.0383(17) 0.9165(5) 0.077(8) Uani 1 1 d .
H39C H 0.3656 1.0056 0.9266 0.092 Uiso 1 1 calc R
H39D H 0.3970 1.0451 0.8929 0.092 Uiso 1 1 calc R
C39 C 0.216(3) 0.424(3) 0.8342(9) 0.18(3) Uani 1 1 d .
H39A H 0.1828 0.3867 0.8479 0.215 Uiso 1 1 calc R
H39B H 0.2692 0.4350 0.8455 0.215 Uiso 1 1 calc R
C40' C 0.4876(17) 0.9987(13) 0.9199(5) 0.065(6) Uani 1 1 d .
H40C H 0.5295 1.0248 0.9057 0.078 Uiso 1 1 calc R
H40D H 0.4820 0.9423 0.9127 0.078 Uiso 1 1 calc R
C40 C 0.180(4) 0.481(3) 0.8296(8) 0.21(4) Uani 1 1 d .
H40A H 0.2118 0.5153 0.8141 0.246 Uiso 1 1 calc R
H40B H 0.1736 0.5109 0.8504 0.246 Uiso 1 1 calc R
C41 C 0.087(2) 0.4590(12) 0.8138(5) 0.084(9) Uani 1 1 d .
H41A H 0.0517 0.4292 0.8299 0.100 Uiso 1 1 calc R
C41' C 0.5167(12) 1.0012(12) 0.9554(4) 0.047(4) Uani 1 1 d .
H41B H 0.4845 0.9608 0.9683 0.057 Uiso 1 1 calc R
C42' C 0.6132(17) 0.9862(15) 0.9610(6) 0.079(7) Uani 1 1 d .
H42D H 0.6279 0.9326 0.9533 0.119 Uiso 1 1 calc R
H42E H 0.6259 0.9907 0.9844 0.119 Uiso 1 1 calc R
H42F H 0.6452 1.0262 0.9488 0.119 Uiso 1 1 calc R
C42 C 0.045(4) 0.5228(16) 0.8009(9) 0.22(3) Uani 1 1 d .
H42A H 0.0251 0.5573 0.8187 0.325 Uiso 1 1 calc R
H42B H -0.0029 0.5035 0.7882 0.325 Uiso 1 1 calc R
H42C H 0.0820 0.5532 0.7865 0.325 Uiso 1 1 calc R
C43' C 0.4157(9) 1.1090(11) 1.0736(4) 0.040(4) Uani 1 1 d .
C43 C 0.1371(11) 0.4526(9) 0.6763(5) 0.044(4) Uani 1 1 d .
C44 C 0.230(2) 0.4669(16) 0.6284(7) 0.097(12) Uani 1 1 d .
H44A H 0.2835 0.4624 0.6190 0.116 Uiso 1 1 calc R
C44' C 0.4258(14) 1.0325(13) 1.0889(5) 0.060(5) Uani 1 1 d .
H44B H 0.4418 0.9869 1.0765 0.072 Uiso 1 1 calc R
C45 C 0.163(2) 0.4948(16) 0.6089(5) 0.087(10) Uani 1 1 d .
H45A H 0.1698 0.5087 0.5865 0.105 Uiso 1 1 calc R
C45' C 0.4113(14) 1.0266(18) 1.1232(6) 0.078(8) Uani 1 1 d .
H45B H 0.4131 0.9759 1.1336 0.093 Uiso 1 1 calc R
C46 C 0.0882(19) 0.5006(14) 0.6242(5) 0.072(7) Uani 1 1 d .
H46A H 0.0428 0.5193 0.6114 0.087 Uiso 1 1 calc R
C46' C 0.394(2) 1.0960(17) 1.1419(5) 0.104(12) Uani 1 1 d .
H46B H 0.3997 1.0958 1.1650 0.125 Uiso 1 1 calc R
C47 C 0.0723(15) 0.4827(14) 0.6555(5) 0.066(6) Uani 1 1 d .
H47A H 0.0178 0.4898 0.6640 0.079 Uiso 1 1 calc R
C47' C 0.3694(15) 1.1635(17) 1.1256(5) 0.073(6) Uani 1 1 d .
H47B H 0.3411 1.2055 1.1366 0.088 Uiso 1 1 calc R
C48 C 0.2177(16) 0.4454(11) 0.6617(5) 0.063(6) Uani 1 1 d .
H48A H 0.2631 0.4261 0.6743 0.075 Uiso 1 1 calc R
C48' C 0.3870(10) 1.1683(15) 1.0929(4) 0.055(5) Uani 1 1 d .
H48B H 0.3780 1.2186 1.0827 0.066 Uiso 1 1 calc R
C49' C 0.3178(10) 0.9878(11) 1.0071(4) 0.041(4) Uani 1 1 d .
C49 C 0.2521(10) 0.5465(9) 0.7448(4) 0.033(3) Uani 1 1 d .

loop_
_atom_site_aniso_label
_atom_site_aniso_U_11
_atom_site_aniso_U_22
_atom_site_aniso_U_33
_atom_site_aniso_U_23
_atom_site_aniso_U_13
_atom_site_aniso_U_12
Pt1 0.0337(3) 0.0300(3) 0.0242(3) -0.0011(2) 0.0004(2) -0.0062(2)
Pt2 0.0329(3) 0.0322(3) 0.0289(3) -0.0026(2) -0.0005(2) -0.0052(2)
Pt1' 0.0372(3) 0.0400(3) 0.0297(3) -0.0038(2) 0.0015(2) -0.0090(3)
Pt2' 0.0390(3) 0.0378(3) 0.0303(3) -0.0022(2) 0.0036(2) -0.0077(3)
P1 0.038(2) 0.0334(18) 0.0298(19) -0.0030(15) 0.0007(16) -0.0120(17)
P1' 0.0285(18) 0.048(2) 0.034(2) 0.0007(18) 0.0016(15) -0.0018(17)
P2 0.034(2) 0.037(2) 0.0269(19) -0.0032(15) -0.0024(15) -0.0063(16)
P2' 0.043(2) 0.038(2) 0.038(2) -0.0041(18) 0.0081(18) -0.0095(18)
P3 0.038(2) 0.040(2) 0.0336(19) -0.0018(16) 0.0002(17) -0.0143(18)
P3' 0.046(2) 0.039(2) 0.035(2) -0.0028(17) 0.0033(18) -0.0065(18)
P4 0.0294(18) 0.0322(18) 0.0324(19) 0.0008(15) -0.0080(16) -0.0027(16)
P4' 0.041(2) 0.047(2) 0.028(2) -0.0058(17) 0.0034(17) -0.0113(19)
O1 0.042(6) 0.045(6) 0.048(7) -0.007(5) -0.002(5) -0.036(5)
O1' 0.089(10) 0.062(8) 0.055(8) 0.021(7) -0.017(8) -0.049(8)
O2' 0.052(7) 0.039(6) 0.073(9) 0.001(6) 0.030(7) -0.014(5)
O2 0.041(7) 0.061(8) 0.063(8) -0.004(7) -0.004(6) -0.007(6)
O3' 0.052(8) 0.067(9) 0.095(12) 0.002(9) 0.019(8) 0.003(7)
O3 0.052(7) 0.019(5) 0.044(6) -0.011(4) 0.000(5) -0.024(5)
C1 0.078(16) 0.066(14) 0.087(17) -0.001(13) 0.028(13) -0.005(12)
C1' 0.087(17) 0.045(11) 0.092(18) -0.005(11) 0.007(14) 0.002(11)
C2 0.088(14) 0.044(10) 0.041(10) -0.016(8) 0.032(10) -0.019(10)
C2' 0.076(13) 0.051(10) 0.044(10) -0.010(8) 0.011(10) -0.009(10)
C3' 0.108(19) 0.046(11) 0.056(13) -0.026(10) 0.005(12) -0.016(11)
C3 0.16(3) 0.069(14) 0.038(11) -0.009(10) 0.033(15) -0.016(17)
C4' 0.098(17) 0.097(18) 0.031(10) -0.005(11) -0.001(10) -0.018(16)
C4 0.108(19) 0.075(15) 0.039(11) 0.011(10) -0.015(12) -0.050(14)
C5 0.046(9) 0.048(10) 0.040(9) 0.003(8) -0.010(8) -0.016(8)
C5' 0.036(9) 0.068(12) 0.036(9) 0.012(9) -0.010(7) -0.007(8)
C6' 0.033(10) 0.074(14) 0.088(16) 0.019(12) 0.010(10) 0.016(9)
C6 0.038(9) 0.064(12) 0.047(10) 0.013(9) -0.002(8) 0.005(8)
C7' 0.056(10) 0.036(8) 0.017(7) 0.011(6) 0.009(7) 0.019(7)
C7 0.036(8) 0.037(8) 0.025(7) 0.001(6) 0.012(6) -0.015(6)
C8' 0.059(11) 0.058(10) 0.017(7) -0.004(7) 0.010(7) 0.012(9)
C8 0.069(13) 0.063(12) 0.039(10) 0.018(9) 0.001(9) -0.012(10)
C9' 0.038(9) 0.051(10) 0.060(12) -0.003(9) 0.010(9) 0.017(8)
C9 0.057(11) 0.051(10) 0.045(10) 0.021(8) 0.016(9) 0.002(9)
C10' 0.038(9) 0.031(8) 0.067(12) 0.000(8) 0.011(8) -0.005(7)
C10 0.065(11) 0.035(8) 0.045(10) 0.011(7) 0.013(9) -0.021(8)
C11' 0.038(9) 0.047(9) 0.052(10) 0.010(8) 0.000(8) -0.008(7)
C11 0.033(8) 0.039(8) 0.049(10) 0.002(7) 0.002(7) -0.009(7)
C12' 0.045(9) 0.036(7) 0.031(8) -0.006(6) 0.033(7) 0.008(6)
C12 0.041(9) 0.040(9) 0.062(12) 0.015(8) -0.004(8) -0.012(8)
C13 0.062(13) 0.049(12) 0.15(3) -0.038(14) 0.047(15) 0.003(10)
C13' 0.064(14) 0.057(13) 0.18(3) 0.007(16) 0.075(18) 0.026(11)
C14 0.119(19) 0.072(14) 0.039(10) -0.030(9) 0.036(12) -0.072(15)
C14' 0.052(11) 0.026(7) 0.085(14) -0.020(8) 0.022(10) -0.021(7)
C15 0.057(11) 0.060(11) 0.046(11) -0.010(9) -0.004(9) -0.023(9)
C15' 0.11(2) 0.068(14) 0.054(13) -0.034(11) 0.033(13) -0.044(15)
C16 0.060(13) 0.078(15) 0.074(15) 0.004(12) -0.037(12) -0.023(11)
C16' 0.13(3) 0.074(15) 0.046(13) -0.013(11) 0.004(14) -0.024(16)
C17 0.026(8) 0.056(11) 0.072(13) 0.009(9) -0.012(8) -0.017(7)
C17' 0.042(10) 0.072(14) 0.054(12) 0.018(10) -0.021(9) -0.020(9)
C18 0.036(9) 0.073(13) 0.085(16) 0.013(12) -0.002(10) 0.020(9)
C18' 0.23(5) 0.11(2) 0.11(3) 0.04(2) -0.11(3) -0.06(3)
C19 0.032(7) 0.029(7) 0.023(7) 0.001(5) -0.001(6) 0.001(6)
C19' 0.053(9) 0.054(9) 0.014(6) 0.003(6) -0.003(6) -0.021(8)
C20' 0.055(11) 0.038(9) 0.046(10) -0.005(7) 0.014(8) 0.001(8)
C20 0.041(9) 0.051(10) 0.039(9) 0.012(8) 0.014(7) 0.015(8)
C21' 0.046(9) 0.060(11) 0.035(9) -0.007(8) 0.018(7) 0.005(8)
C21 0.062(11) 0.047(9) 0.030(9) -0.012(7) 0.014(8) 0.004(8)
C22 0.093(15) 0.038(9) 0.029(8) -0.002(7) 0.000(9) -0.008(10)
C22' 0.13(2) 0.043(11) 0.036(10) -0.003(8) 0.010(12) 0.018(12)
C23 0.068(12) 0.048(10) 0.024(8) 0.004(7) -0.010(8) -0.019(9)
C23' 0.115(19) 0.047(10) 0.038(10) -0.002(8) 0.028(11) 0.028(12)
C24 0.063(10) 0.031(7) 0.034(8) -0.004(7) -0.002(7) -0.015(8)
C24' 0.063(11) 0.047(10) 0.033(9) -0.001(7) 0.020(8) 0.003(8)
C25 0.041(10) 0.060(11) 0.073(14) 0.006(10) -0.028(10) -0.006(9)
C25' 0.079(16) 0.089(16) 0.062(14) 0.022(13) -0.028(12) -0.001(13)
C26 0.036(9) 0.050(9) 0.054(11) -0.005(8) -0.013(8) 0.011(8)
C26' 0.053(11) 0.073(13) 0.049(11) 0.002(9) 0.012(9) -0.002(10)
C27' 0.10(2) 0.12(2) 0.054(14) 0.003(14) -0.032(14) -0.052(18)
C27 0.041(9) 0.061(11) 0.046(10) -0.003(8) -0.015(8) -0.005(8)
C28' 0.070(13) 0.047(10) 0.057(12) -0.022(9) 0.000(10) -0.001(9)
C28 0.058(11) 0.075(12) 0.027(8) 0.004(8) -0.015(8) -0.006(10)
C29 0.059(11) 0.031(8) 0.045(10) -0.009(7) -0.008(8) -0.003(7)
C29' 0.056(11) 0.055(10) 0.050(11) -0.024(9) 0.010(9) -0.023(9)
C30 0.034(9) 0.060(11) 0.067(12) -0.022(10) 0.009(9) 0.003(8)
C30' 0.072(15) 0.044(11) 0.14(3) 0.014(13) -0.008(15) 0.017(10)
C31 0.026(7) 0.042(8) 0.025(7) 0.011(6) -0.005(6) 0.002(6)
C31' 0.023(8) 0.054(9) 0.061(11) -0.005(8) 0.014(7) -0.021(7)
C32' 0.044(10) 0.062(10) 0.038(9) -0.005(8) 0.005(8) -0.020(9)
C32 0.031(7) 0.025(7) 0.028(7) -0.008(5) -0.002(6) -0.005(6)
C33 0.030(7) 0.039(8) 0.019(7) -0.003(6) -0.011(5) -0.001(6)
C33' 0.057(11) 0.061(12) 0.053(12) -0.002(9) 0.015(9) -0.029(10)
C34' 0.046(11) 0.078(14) 0.068(14) 0.015(11) 0.013(10) -0.035(10)
C34 0.039(9) 0.051(10) 0.040(9) -0.004(7) 0.001(7) -0.002(7)
C35' 0.049(11) 0.063(11) 0.055(11) -0.009(9) 0.030(9) -0.003(9)
C35 0.039(8) 0.058(10) 0.022(7) 0.017(7) 0.012(6) 0.000(8)
C36' 0.060(11) 0.026(7) 0.040(9) -0.013(6) 0.009(8) -0.009(7)
C36 0.049(10) 0.036(8) 0.042(9) 0.004(7) -0.012(8) -0.009(8)
C37' 0.036(10) 0.078(14) 0.101(18) 0.036(13) -0.028(11) -0.008(10)
C37 0.026(11) 0.09(2) 0.26(5) 0.07(2) 0.014(17) 0.017(11)
C38' 0.044(9) 0.057(11) 0.035(9) -0.001(8) -0.001(7) 0.000(8)
C38 0.043(10) 0.18(3) 0.038(11) 0.054(15) -0.022(8) -0.007(15)
C39' 0.078(16) 0.13(2) 0.024(9) -0.009(11) -0.011(9) -0.058(16)
C39 0.21(5) 0.26(6) 0.07(2) 0.05(3) -0.07(3) -0.20(5)
C40' 0.099(18) 0.050(11) 0.045(12) -0.013(9) 0.010(11) -0.013(12)
C40 0.39(9) 0.19(4) 0.038(17) -0.05(2) 0.05(3) -0.24(6)
C41 0.17(3) 0.043(11) 0.041(11) -0.017(9) 0.050(14) -0.038(13)
C41' 0.050(10) 0.058(11) 0.035(9) -0.010(8) 0.004(8) 0.001(9)
C42' 0.11(2) 0.070(14) 0.063(14) 0.007(11) 0.014(14) 0.030(14)
C42 0.50(10) 0.044(15) 0.10(3) 0.032(16) 0.12(4) 0.08(3)
C43' 0.030(7) 0.060(10) 0.031(8) 0.001(8) 0.000(6) -0.003(7)
C43 0.045(9) 0.033(8) 0.053(10) -0.018(7) 0.003(8) -0.017(7)
C44 0.14(3) 0.081(17) 0.070(17) -0.041(14) 0.056(18) -0.072(18)
C44' 0.068(13) 0.067(13) 0.046(11) 0.010(9) -0.007(10) -0.010(10)
C45 0.16(3) 0.086(16) 0.014(9) 0.003(9) -0.007(13) -0.064(18)
C45' 0.059(13) 0.12(2) 0.058(14) 0.044(14) -0.012(11) -0.005(13)
C46 0.12(2) 0.067(14) 0.034(11) 0.018(10) -0.017(12) -0.008(14)
C46' 0.19(3) 0.091(19) 0.026(10) -0.009(11) 0.040(15) -0.04(2)
C47 0.068(14) 0.073(14) 0.057(13) -0.010(11) -0.005(11) -0.002(11)
C47' 0.063(13) 0.115(19) 0.041(11) 0.007(12) -0.013(10) -0.010(14)
C48 0.101(17) 0.039(9) 0.049(11) -0.012(8) 0.031(11) -0.028(10)
C48' 0.029(8) 0.102(15) 0.034(9) -0.027(10) 0.006(7) -0.015(9)
C49' 0.022(7) 0.061(10) 0.040(9) -0.010(8) 0.018(7) -0.017(8)
C49 0.039(8) 0.029(7) 0.030(8) 0.001(6) -0.020(7) 0.006(6)

loop_
_atom_type_symbol
_atom_type_description
_atom_type_scat_dispersion_real
_atom_type_scat_dispersion_imag
_atom_type_scat_source
C C 0.0033 0.0016 'International Tables Vol C Tables 4.2.6.8 and 6.1.1.4'
H H 0.0000 0.0000 'International Tables Vol C Tables 4.2.6.8 and 6.1.1.4'
O O 0.0106 0.0060 'International Tables Vol C Tables 4.2.6.8 and 6.1.1.4'
P P 0.1023 0.0942 'International Tables Vol C Tables 4.2.6.8 and 6.1.1.4'
Pt Pt -1.7033 8.3905 'International Tables Vol C Tables 4.2.6.8 and 6.1.1.4'

loop_
_geom_angle_atom_site_label_1
_geom_angle_atom_site_label_2
_geom_angle_atom_site_label_3
_geom_angle
O1 Pt1 C19 84.6(5)
O1 Pt1 P2 167.7(4)
C19 Pt1 P2 93.6(4)
O1 Pt1 P1 95.1(3)
C19 Pt1 P1 179.7(4)
P2 Pt1 P1 86.77(14)
C43 Pt2 O3 90.5(5)
C43 Pt2 P4 94.5(4)
O3 Pt2 P4 170.3(3)
C43 Pt2 P3 174.6(5)
O3 Pt2 P3 89.0(3)
P4 Pt2 P3 86.86(14)
C19' Pt1' O1' 84.8(6)
C19' Pt1' P2' 93.9(5)
O1' Pt1' P2' 169.1(5)
C19' Pt1' P1' 173.8(5)
O1' Pt1' P1' 93.6(4)
P2' Pt1' P1' 86.56(16)
O2' Pt2' C43' 88.3(6)
O2' Pt2' P4' 167.9(4)
C43' Pt2' P4' 93.0(5)
O2' Pt2' P3' 92.8(4)
C43' Pt2' P3' 173.9(5)
P4' Pt2' P3' 87.18(15)
C7 P1 C5 107.8(8)
C7 P1 C2 109.9(8)
C5 P1 C2 93.3(10)
C7 P1 Pt1 107.0(5)
C5 P1 Pt1 120.5(6)
C2 P1 Pt1 117.6(7)
C7' P1' C2' 105.0(9)
C7' P1' C5' 108.7(8)
C2' P1' C5' 95.7(10)
C7' P1' Pt1' 107.4(5)
C2' P1' Pt1' 119.5(7)
C5' P1' Pt1' 119.3(6)
C17 P2 C12 103.0(9)
C17 P2 C14 95.0(12)
C12 P2 C14 108.5(10)
C17 P2 Pt1 122.7(6)
C12 P2 Pt1 110.1(6)
C14 P2 Pt1 115.8(7)
C17' P2' C12' 105.5(9)
C17' P2' C14' 95.9(11)
C12' P2' C14' 103.6(8)
C17' P2' Pt1' 117.3(7)
C12' P2' Pt1' 109.3(6)
C14' P2' Pt1' 123.1(6)
C31 P3 C38 113.3(11)
C31 P3 C41 104.4(8)
C38 P3 C41 92.3(14)
C31 P3 Pt2 109.2(5)
C38 P3 Pt2 113.6(7)
C41 P3 Pt2 123.0(8)
C36' P3' C41' 110.1(8)
C36' P3' C38' 106.2(8)
C41' P3' C38' 95.1(8)
C36' P3' Pt2' 106.9(5)
C41' P3' Pt2' 115.4(6)
C38' P3' Pt2' 122.3(6)
C32 P4 C29 106.2(7)
C32 P4 C26 108.8(8)
C29 P4 C26 93.1(8)
C32 P4 Pt2 109.9(4)
C29 P4 Pt2 120.5(6)
C26 P4 Pt2 116.8(6)
C31' P4' C29' 108.8(9)
C31' P4' C26' 108.6(9)
C29' P4' C26' 92.4(10)
C31' P4' Pt2' 108.4(6)
C29' P4' Pt2' 117.0(7)
C26' P4' Pt2' 120.5(7)
C49 O1 Pt1 129.7(10)
C49' O1' Pt1' 125.8(13)
C49' O2' Pt2' 125.0(11)
C49 O3 Pt2 123.7(10)
C3 C2 C1 120.5(18)
C3 C2 P1 102.8(15)
C1 C2 P1 114.0(14)
C1' C2' C3' 111.0(18)
C1' C2' P1' 113.3(14)
C3' C2' P1' 102.2(14)
C4' C3' C2' 104.7(17)
C4 C3 C2 111.5(16)
C3' C4' C5' 108.6(16)
C3 C4 C5 104.8(18)
C4 C5 C6 115.2(17)
C4 C5 P1 107.1(15)
C6 C5 P1 112.4(12)
C6' C5' C4' 114.0(18)
C6' C5' P1' 117.6(14)
C4' C5' P1' 103.0(15)
C12' C7' C8' 116.2(16)
C12' C7' P1' 118.8(11)
C8' C7' P1' 125.0(13)
C12 C7 C8 117.2(15)
C12 C7 P1 118.8(11)
C8 C7 P1 124.0(13)
C9' C8' C7' 118.9(16)
C9 C8 C7 120.0(18)
C10' C9' C8' 121.9(18)
C10 C9 C8 122.0(16)
C9' C10' C11' 120.2(17)
C9 C10 C11 120.4(15)
C12' C11' C10' 119.7(17)
C12 C11 C10 118.5(16)
C7' C12' C11' 123.0(15)
C7' C12' P2' 116.7(12)
C11' C12' P2' 120.3(13)
C11 C12 C7 121.8(16)
C11 C12 P2 122.2(15)
C7 C12 P2 115.9(12)
C13 C14 C15 117.1(17)
C13 C14 P2 118.0(18)
C15 C14 P2 104.5(17)
C13' C14' C15' 119(2)
C13' C14' P2' 115.0(15)
C15' C14' P2' 100.7(14)
C14 C15 C16 110.2(16)
C16' C15' C14' 110.3(17)
C15 C16 C17 105.4(17)
C15' C16' C17' 107(2)
C16 C17 C18 116.9(18)
C16 C17 P2 105.0(14)
C18 C17 P2 113.7(13)
C18' C17' C16' 116(2)
C18' C17' P2' 121(2)
C16' C17' P2' 103.1(17)
C24 C19 C20 117.0(14)
C24 C19 Pt1 127.2(12)
C20 C19 Pt1 115.6(11)
C20' C19' C24' 114.5(14)
C20' C19' Pt1' 128.4(14)
C24' C19' Pt1' 117.1(12)
C19' C20' C21' 122.9(17)
C21 C20 C19 120.4(16)
C22' C21' C20' 118.9(17)
C22 C21 C20 122.3(18)
C21 C22 C23 117.2(16)
C21' C22' C23' 121.7(19)
C22 C23 C24 119.9(17)
C24' C23' C22' 116.8(19)
C19 C24 C23 122.9(18)
C23' C24' C19' 123.6(16)
C25 C26 C27 115.9(16)
C25 C26 P4 112.8(13)
C27 C26 P4 105.9(11)
C27' C26' C25' 114(2)
C27' C26' P4' 104.6(16)
C25' C26' P4' 116.2(16)
C26' C27' C28' 105.7(18)
C26 C27 C28 107.2(15)
C29' C28' C27' 108.9(16)
C27 C28 C29 104.1(15)
C30 C29 C28 115.5(17)
C30 C29 P4 114.6(12)
C28 C29 P4 105.3(13)
C28' C29' C30' 112.2(18)
C28' C29' P4' 110.9(16)
C30' C29' P4' 119.9(16)
C36 C31 C32 118.1(14)
C36 C31 P3 126.4(12)
C32 C31 P3 115.4(10)
C36' C31' C32' 120.6(16)
C36' C31' P4' 119.4(11)
C32' C31' P4' 120.0(14)
C33' C32' C31' 118.0(16)
C33 C32 C31 118.4(13)
C33 C32 P4 123.1(10)
C31 C32 P4 118.4(10)
C32 C33 C34 123.3(14)
C32' C33' C34' 122.7(16)
C33' C34' C35' 117.7(18)
C33 C34 C35 117.7(15)
C36' C35' C34' 119.3(19)
C36 C35 C34 121.4(15)
C31' C36' C35' 121.1(16)
C31' C36' P3' 117.5(12)
C35' C36' P3' 121.2(13)
C35 C36 C31 121.1(15)
C37' C38' C39' 119.3(17)
C37' C38' P3' 111.6(13)
C39' C38' P3' 101.3(13)
C39 C38 C37 122(3)
C39 C38 P3 102(2)
C37 C38 P3 109.7(19)
C40' C39' C38' 109.8(16)
C40 C39 C38 105(3)
C39' C40' C41' 110.5(17)
C39 C40 C41 109(3)
C42 C41 C40 115(3)
C42 C41 P3 111(2)
C40 C41 P3 96(2)
C40' C41' C42' 115.7(18)
C40' C41' P3' 104.2(14)
C42' C41' P3' 110.1(14)
C48' C43' C44' 116.1(18)
C48' C43' Pt2' 129.0(15)
C44' C43' Pt2' 114.9(14)
C48 C43 C47 116.1(19)
C48 C43 Pt2 117.6(15)
C47 C43 Pt2 126.2(15)
C48 C44 C45 121(3)
C45' C44' C43' 118(2)
C46 C45 C44 115.9(18)
C44' C45' C46' 120(2)
C47 C46 C45 126(2)
C47' C46' C45' 118(2)
C46 C47 C43 120(2)
C46' C47' C48' 117(3)
C44 C48 C43 120(3)
C43' C48' C47' 127(2)
O3' C49' O1' 125.6(18)
O3' C49' O2' 125.5(17)
O1' C49' O2' 108.9(17)
O2 C49 O3 129.6(14)
O2 C49 O1 117.9(14)
O3 C49 O1 112.2(13)

loop_
_geom_bond_atom_site_label_1
_geom_bond_atom_site_label_2
_geom_bond_distance
Pt1 O1 2.044(9)
Pt1 C19 2.076(14)
Pt1 P2 2.194(4)
Pt1 P1 2.282(4)
Pt2 C43 2.057(19)
Pt2 O3 2.079(8)
Pt2 P4 2.186(4)
Pt2 P3 2.266(4)
Pt1' C19' 2.045(14)
Pt1' O1' 2.114(12)
Pt1' P2' 2.163(4)
Pt1' P1' 2.292(4)
Pt2' O2' 2.044(13)
Pt2' C43' 2.075(16)
Pt2' P4' 2.194(4)
Pt2' P3' 2.282(4)
P1 C7 1.802(14)
P1 C5 1.843(18)
P1 C2 1.875(17)
P1' C7' 1.800(19)
P1' C2' 1.855(19)
P1' C5' 1.888(17)
P2 C17 1.815(17)
P2 C12 1.813(19)
P2 C14 1.863(19)
P2' C17' 1.86(2)
P2' C12' 1.881(14)
P2' C14' 1.890(17)
P3 C31 1.818(15)
P3 C38 1.834(18)
P3 C41 1.89(2)
P3' C36' 1.806(17)
P3' C41' 1.845(19)
P3' C38' 1.885(17)
P4 C32 1.821(15)
P4 C29 1.855(17)
P4 C26 1.856(17)
P4' C31' 1.810(18)
P4' C29' 1.829(18)
P4' C26' 1.86(2)
O1 C49 1.374(18)
O1' C49' 1.28(2)
O2' C49' 1.29(2)
O2 C49 1.23(2)
O3' C49' 1.22(2)
O3 C49 1.231(19)
C1 C2 1.58(3)
C1' C2' 1.54(3)
C2 C3 1.55(4)
C2' C3' 1.56(3)
C3' C4' 1.53(3)
C3 C4 1.48(4)
C4' C5' 1.53(3)
C4 C5 1.49(3)
C5 C6 1.53(3)
C5' C6' 1.50(3)
C7' C12' 1.34(2)
C7' C8' 1.47(2)
C7 C12 1.41(2)
C7 C8 1.43(2)
C8' C9' 1.35(3)
C8 C9 1.38(3)
C9' C10' 1.33(3)
C9 C10 1.34(3)
C10' C11' 1.37(3)
C10 C11 1.43(2)
C11' C12' 1.35(2)
C11 C12 1.38(2)
C13 C14 1.42(4)
C13' C14' 1.46(3)
C14 C15 1.49(3)
C14' C15' 1.57(3)
C15 C16 1.52(3)
C15' C16' 1.41(4)
C16 C17 1.53(3)
C16' C17' 1.62(3)
C17 C18 1.53(3)
C17' C18' 1.32(5)
C19 C24 1.32(2)
C19 C20 1.42(2)
C19' C20' 1.39(2)
C19' C24' 1.42(2)
C20' C21' 1.40(2)
C20 C21 1.37(2)
C21' C22' 1.35(3)
C21 C22 1.35(3)
C22 C23 1.40(3)
C22' C23' 1.40(3)
C23 C24 1.40(2)
C23' C24' 1.38(2)
C25 C26 1.47(3)
C25' C26' 1.51(3)
C26 C27 1.52(2)
C26' C27' 1.49(3)
C27' C28' 1.60(4)
C27 C28 1.53(3)
C28' C29' 1.37(3)
C28 C29 1.54(2)
C29 C30 1.54(3)
C29' C30' 1.52(3)
C31 C36 1.41(2)
C31 C32 1.41(2)
C31' C36' 1.36(2)
C31' C32' 1.46(2)
C32' C33' 1.36(2)
C32 C33 1.35(2)
C33 C34 1.39(2)
C33' C34' 1.41(3)
C34' C35' 1.45(3)
C34 C35 1.38(2)
C35' C36' 1.40(2)
C35 C36 1.34(2)
C37' C38' 1.53(3)
C37 C38 1.68(4)
C38' C39' 1.60(3)
C38 C39 1.60(6)
C39' C40' 1.40(3)
C39 C40 1.12(9)
C40' C41' 1.51(3)
C40 C41 1.66(6)
C41 C42 1.35(5)
C41' C42' 1.57(3)
C43' C48' 1.33(3)
C43' C44' 1.42(3)
C43 C48 1.42(3)
C43 C47 1.42(3)
C44 C48 1.40(3)
C44 C45 1.40(4)
C44' C45' 1.41(3)
C45 C46 1.34(4)
C45' C46' 1.40(4)
C46 C47 1.32(3)
C46' C47' 1.35(4)
C47' C48' 1.35(3)
